data_1549057
loop_
_publ_author_name
'Nievergelt, Philipp P.'
'Babor, Martin'
'\<Cejka, Jan'
'Spingler, Bernhard'

_publ_section_title
;
 A high throughput screening method for the nano-crystallization of salts
 of organic cations.
;
_journal_issue 15
_journal_name_full 'Chemical science'
_journal_page_first 3716
_journal_page_last 3722
_journal_paper_doi 10.1039/c8sc00783g
_journal_volume 9
_journal_year 2018
_chemical_absolute_configuration rmad
_chemical_formula_moiety 'C10 H16 N O, Cl'
_chemical_formula_sum 'C10 H16 Cl N O'
_chemical_formula_weight 201.69
_space_group_crystal_system monoclinic
_space_group_IT_number 4
_space_group_name_Hall 'P 2yb'
_space_group_name_H-M_alt 'P 1 21 1'
_symmetry_space_group_name_Hall 'P 2yb'
_symmetry_space_group_name_H-M 'P 1 21 1'
_atom_sites_solution_hydrogens geom
_atom_sites_solution_primary direct
_audit_creation_date 2018-02-09
_audit_creation_method
;
Olex2 1.2
(compiled 2017.08.10 svn.r3458 for OlexSys, GUI svn.r5381)
;
_audit_update_record
;
2018-02-09 deposited with the CCDC.
2018-03-06 downloaded from the CCDC.
;
_cell_angle_alpha 90
_cell_angle_beta 102.256(5)
_cell_angle_gamma 90
_cell_formula_units_Z 2
_cell_length_a 7.2565(3)
_cell_length_b 6.1232(3)
_cell_length_c 12.5570(6)
_cell_measurement_reflns_used 5651
_cell_measurement_temperature 160.00(10)
_cell_measurement_theta_max 33.1270
_cell_measurement_theta_min 2.8520
_cell_volume 545.23(4)
_computing_cell_refinement 'CrysAlisPro 1.171.39.43c (Rigaku OD, 2018)'
_computing_data_collection 'CrysAlisPro 1.171.39.43c (Rigaku OD, 2018)'
_computing_data_reduction 'CrysAlisPro 1.171.39.43c (Rigaku OD, 2018)'
_computing_molecular_graphics 'Olex2 (Dolomanov et al., 2009)'
_computing_publication_material 'Olex2 (Dolomanov et al., 2009)'
_computing_structure_refinement 'ShelXL (Sheldrick, 2015)'
_computing_structure_solution 'SIR97 (Burla et al., 2007)'
_diffrn_ambient_environment N~2~
_diffrn_ambient_temperature 160.00(10)
_diffrn_detector 'HPC detector'
_diffrn_detector_type 'Pilatus 200K'
_diffrn_measured_fraction_theta_full 0.998
_diffrn_measured_fraction_theta_max 0.910
_diffrn_measurement_details
;
List of Runs (angles in degrees, time in seconds):

  # Type    Start    End  Width  t~exp~   \w     \q     \k     \f   Frames
#--------------------------------------------------------------------------
  1  \w     -5.00  82.00   0.50   15.00    --    9.96  57.00 -30.00  174
  2  \w     55.00  90.00   0.50   15.00    --    9.96  19.00 -60.00   70
  3  \w     -5.00  77.00   0.50   15.00    --    9.96  57.00  90.00  164
  4  \w     -1.00  50.00   0.50   15.00    --    9.96  19.00 -60.00  102
  5  \w     -5.00  21.00   0.50   15.00    --    9.96 -57.00 -30.00   52
  6  \w     -4.00  36.00   0.50   15.00    --    9.96  57.00-120.00   80
  7  \w    -19.00  27.00   0.50   15.00    --  -11.05  57.00-150.00   92
;
_diffrn_measurement_device 'four-circle diffractometer'
_diffrn_measurement_device_type 'XtaLAB Synergy, Dualflex, Pilatus 200K'
_diffrn_measurement_method '\w scans'
_diffrn_orient_matrix_type 'CrysAlisPro convention (1999,Acta A55,543-557)'
_diffrn_orient_matrix_UB_11 -0.0777276000
_diffrn_orient_matrix_UB_12 0.0666744000
_diffrn_orient_matrix_UB_13 -0.0239620000
_diffrn_orient_matrix_UB_21 0.0257411000
_diffrn_orient_matrix_UB_22 -0.0092890000
_diffrn_orient_matrix_UB_23 -0.0512442000
_diffrn_orient_matrix_UB_31 -0.0574739000
_diffrn_orient_matrix_UB_32 -0.0942478000
_diffrn_orient_matrix_UB_33 -0.0118744000
_diffrn_radiation_monochromator mirror
_diffrn_radiation_probe x-ray
_diffrn_radiation_type MoK\a
_diffrn_radiation_wavelength 0.71073
_diffrn_reflns_av_R_equivalents 0.0287
_diffrn_reflns_av_unetI/netI 0.0381
_diffrn_reflns_Laue_measured_fraction_full 0.998
_diffrn_reflns_Laue_measured_fraction_max 0.910
_diffrn_reflns_limit_h_max 10
_diffrn_reflns_limit_h_min -10
_diffrn_reflns_limit_k_max 9
_diffrn_reflns_limit_k_min -8
_diffrn_reflns_limit_l_max 18
_diffrn_reflns_limit_l_min -18
_diffrn_reflns_number 7304
_diffrn_reflns_point_group_measured_fraction_full 0.955
_diffrn_reflns_point_group_measured_fraction_max 0.805
_diffrn_reflns_theta_full 25.242
_diffrn_reflns_theta_max 32.767
_diffrn_reflns_theta_min 2.873
_diffrn_source 'micro-focus sealed X-ray tube'
_diffrn_source_type 'PhotonJet (Mo) X-ray Source'
_exptl_absorpt_coefficient_mu 0.314
_exptl_absorpt_correction_T_max 1.00000
_exptl_absorpt_correction_T_min 0.74501
_exptl_absorpt_correction_type multi-scan
_exptl_absorpt_process_details
'CrysAlisPro 1.171.39.43c (Rigaku Oxford Diffraction, 2018) Empirical absorption correction using spherical harmonics, implemented in SCALE3 ABSPACK scaling algorithm.'
_exptl_crystal_colour colourless
_exptl_crystal_density_diffrn 1.229
_exptl_crystal_description needle
_exptl_crystal_F_000 216
_exptl_crystal_size_max 0.4
_exptl_crystal_size_mid 0.08
_exptl_crystal_size_min 0.04
_refine_diff_density_max 0.283
_refine_diff_density_min -0.166
_refine_diff_density_rms 0.042
_refine_ls_abs_structure_details
;
 Flack x determined using 1088 quotients [(I+)-(I-)]/[(I+)+(I-)]
 (Parsons, Flack and Wagner, Acta Cryst. B69 (2013) 249-259).
;
_refine_ls_abs_structure_Flack -0.02(3)
_refine_ls_extinction_method none
_refine_ls_goodness_of_fit_ref 1.059
_refine_ls_hydrogen_treatment constr
_refine_ls_matrix_type full
_refine_ls_number_parameters 121
_refine_ls_number_reflns 3239
_refine_ls_number_restraints 1
_refine_ls_restrained_S_all 1.059
_refine_ls_R_factor_all 0.0338
_refine_ls_R_factor_gt 0.0302
_refine_ls_shift/su_max 0.000
_refine_ls_shift/su_mean 0.000
_refine_ls_structure_factor_coef Fsqd
_refine_ls_weighting_details 'w=1/[\s^2^(Fo^2^)+(0.0397P)^2^] where P=(Fo^2^+2Fc^2^)/3'
_refine_ls_weighting_scheme calc
_refine_ls_wR_factor_gt 0.0722
_refine_ls_wR_factor_ref 0.0737
_reflns_Friedel_coverage 0.638
_reflns_Friedel_fraction_full 0.903
_reflns_Friedel_fraction_max 0.681
_reflns_number_gt 2969
_reflns_number_total 3239
_reflns_threshold_expression 'I > 2\s(I)'
_cod_data_source_file c8sc00783g2.cif
_cod_data_source_block mb7_100_a1_180209_ephcl
_cod_depositor_comments 'Adding full bibliography for 1549042--1549063.cif.'
_cod_database_code 1549057
_shelx_shelxl_version_number 2014/7
_shelx_space_group_comment
;
The symmetry employed for this shelxl refinement is uniquely defined
by the following loop, which should always be used as a source of
symmetry information in preference to the above space-group names.
They are only intended as comments.
;
_shelx_estimated_absorpt_t_max 0.988
_shelx_estimated_absorpt_t_min 0.885
_reflns_odcompleteness_completeness 99.67
_reflns_odcompleteness_iscentric 1
_reflns_odcompleteness_theta 30.44
_olex2_refinement_description
;
1. Fixed Uiso
 At 1.2 times of:
  All C(H) groups, All N(H,H) groups
 At 1.5 times of:
  All C(H,H,H) groups, All O(H) groups
2.a Ternary CH refined with riding coordinates:
 C1(H1), C2(H2)
2.b Secondary CH2 refined with riding coordinates:
 N1(H1A,H1B)
2.c Aromatic/amide H refined with riding coordinates:
 C6(H6), C7(H7), C8(H8), C9(H9), C10(H10)
2.d Idealised Me refined as rotating group:
 C3(H3A,H3B,H3C), C4(H4A,H4B,H4C)
2.e Idealised tetrahedral OH refined as rotating group:
 O1(H1C)
;
_olex2_submission_special_instructions 'No special instructions were received'
_oxdiff_exptl_absorpt_empirical_details
;
Empirical correction (ABSPACK) includes:
- Absorption correction using spherical harmonics
- Frame scaling
;
_oxdiff_exptl_absorpt_empirical_full_max 1.408
_oxdiff_exptl_absorpt_empirical_full_min 0.623

loop_
_space_group_symop_operation_xyz
'x, y, z'
'-x, y+1/2, -z'

loop_
_atom_site_label
_atom_site_type_symbol
_atom_site_fract_x
_atom_site_fract_y
_atom_site_fract_z
_atom_site_U_iso_or_equiv
_atom_site_adp_type
_atom_site_occupancy
_atom_site_site_symmetry_order
_atom_site_calc_flag
_atom_site_refinement_flags_posn
C1 C 0.6360(2) 0.5687(3) 0.23272(13) 0.0228(3) Uani 1 1 d .
H1 H 0.5100 0.6422 0.2156 0.027 Uiso 1 1 calc R
C2 C 0.7806(2) 0.7190(3) 0.19656(12) 0.0209(3) Uani 1 1 d .
H2 H 0.8054 0.8461 0.2476 0.025 Uiso 1 1 calc R
C3 C 0.9675(2) 0.6051(3) 0.19615(14) 0.0259(3) Uani 1 1 d .
H3A H 0.9471 0.4887 0.1413 0.039 Uiso 1 1 calc GR
H3B H 1.0177 0.5421 0.2682 0.039 Uiso 1 1 calc GR
H3C H 1.0576 0.7114 0.1787 0.039 Uiso 1 1 calc GR
C4 C 0.8017(2) 0.9822(3) 0.04500(14) 0.0287(4) Uani 1 1 d .
H4A H 0.9280 0.9301 0.0415 0.043 Uiso 1 1 calc GR
H4B H 0.8126 1.1060 0.0954 0.043 Uiso 1 1 calc GR
H4C H 0.7351 1.0286 -0.0277 0.043 Uiso 1 1 calc GR
C5 C 0.68921(18) 0.5280(4) 0.35430(11) 0.0220(3) Uani 1 1 d .
C6 C 0.7837(2) 0.3407(3) 0.39852(14) 0.0278(4) Uani 1 1 d .
H6 H 0.8142 0.2307 0.3518 0.033 Uiso 1 1 calc R
C7 C 0.8336(3) 0.3137(3) 0.51051(15) 0.0345(4) Uani 1 1 d .
H7 H 0.8984 0.1854 0.5402 0.041 Uiso 1 1 calc R
C8 C 0.7895(3) 0.4731(4) 0.57930(14) 0.0353(5) Uani 1 1 d .
H8 H 0.8240 0.4539 0.6560 0.042 Uiso 1 1 calc R
C9 C 0.6955(3) 0.6598(4) 0.53647(15) 0.0346(4) Uani 1 1 d .
H9 H 0.6651 0.7689 0.5837 0.042 Uiso 1 1 calc R
C10 C 0.6454(2) 0.6877(3) 0.42426(14) 0.0284(4) Uani 1 1 d .
H10 H 0.5810 0.8165 0.3949 0.034 Uiso 1 1 calc R
N1 N 0.69461(19) 0.8025(2) 0.08424(11) 0.0228(3) Uani 1 1 d .
H1A H 0.6846 0.6893 0.0364 0.027 Uiso 1 1 calc R
H1B H 0.5759 0.8508 0.0839 0.027 Uiso 1 1 calc R
O1 O 0.62683(18) 0.3776(2) 0.16754(10) 0.0319(3) Uani 1 1 d .
H1C H 0.5315 0.3041 0.1729 0.048 Uiso 1 1 calc GR
Cl1 Cl 0.32072(5) 0.02128(6) 0.12626(3) 0.02512(10) Uani 1 1 d .

loop_
_atom_site_aniso_label
_atom_site_aniso_U_11
_atom_site_aniso_U_22
_atom_site_aniso_U_33
_atom_site_aniso_U_23
_atom_site_aniso_U_13
_atom_site_aniso_U_12
C1 0.0191(7) 0.0255(9) 0.0244(7) -0.0009(6) 0.0059(5) -0.0032(5)
C2 0.0215(7) 0.0219(7) 0.0194(7) -0.0022(6) 0.0050(6) -0.0043(6)
C3 0.0201(7) 0.0300(8) 0.0285(8) -0.0013(7) 0.0069(6) -0.0038(6)
C4 0.0299(8) 0.0251(10) 0.0330(8) 0.0045(6) 0.0113(6) -0.0041(6)
C5 0.0177(6) 0.0248(7) 0.0253(6) 0.0024(8) 0.0084(5) -0.0028(7)
C6 0.0276(8) 0.0249(9) 0.0327(9) 0.0018(7) 0.0105(7) 0.0016(7)
C7 0.0309(9) 0.0361(10) 0.0369(9) 0.0129(8) 0.0085(7) 0.0036(7)
C8 0.0283(8) 0.0536(14) 0.0248(8) 0.0071(8) 0.0074(6) -0.0039(8)
C9 0.0334(9) 0.0439(11) 0.0309(9) -0.0069(8) 0.0169(8) -0.0022(8)
C10 0.0266(8) 0.0302(9) 0.0311(9) 0.0007(7) 0.0121(7) 0.0051(7)
N1 0.0206(6) 0.0249(7) 0.0239(6) -0.0011(5) 0.0069(5) -0.0024(5)
O1 0.0350(6) 0.0302(7) 0.0328(6) -0.0093(5) 0.0126(5) -0.0149(5)
Cl1 0.02102(16) 0.02743(18) 0.02765(17) 0.00220(17) 0.00685(12) -0.00432(16)

loop_
_atom_type_symbol
_atom_type_description
_atom_type_scat_dispersion_real
_atom_type_scat_dispersion_imag
_atom_type_scat_source
C C 0.0033 0.0016 'International Tables Vol C Tables 4.2.6.8 and 6.1.1.4'
H H 0.0000 0.0000 'International Tables Vol C Tables 4.2.6.8 and 6.1.1.4'
N N 0.0061 0.0033 'International Tables Vol C Tables 4.2.6.8 and 6.1.1.4'
O O 0.0106 0.0060 'International Tables Vol C Tables 4.2.6.8 and 6.1.1.4'
Cl Cl 0.1484 0.1585 'International Tables Vol C Tables 4.2.6.8 and 6.1.1.4'

loop_
_geom_angle_atom_site_label_1
_geom_angle_atom_site_label_2
_geom_angle_atom_site_label_3
_geom_angle
C2 C1 H1 108.5
C5 C1 H1 108.5
C5 C1 C2 110.65(13)
O1 C1 H1 108.5
O1 C1 C2 105.91(12)
O1 C1 C5 114.58(14)
C1 C2 H2 108.6
C3 C2 C1 113.03(14)
C3 C2 H2 108.6
N1 C2 C1 107.91(12)
N1 C2 H2 108.6
N1 C2 C3 110.12(12)
C2 C3 H3A 109.5
C2 C3 H3B 109.5
C2 C3 H3C 109.5
H3A C3 H3B 109.5
H3A C3 H3C 109.5
H3B C3 H3C 109.5
H4A C4 H4B 109.5
H4A C4 H4C 109.5
H4B C4 H4C 109.5
N1 C4 H4A 109.5
N1 C4 H4B 109.5
N1 C4 H4C 109.5
C6 C5 C1 122.49(16)
C6 C5 C10 119.05(14)
C10 C5 C1 118.43(17)
C5 C6 H6 119.9
C7 C6 C5 120.28(16)
C7 C6 H6 119.9
C6 C7 H7 119.9
C8 C7 C6 120.24(17)
C8 C7 H7 119.9
C7 C8 H8 120.0
C9 C8 C7 120.08(16)
C9 C8 H8 120.0
C8 C9 H9 120.0
C8 C9 C10 119.90(17)
C10 C9 H9 120.0
C5 C10 H10 119.8
C9 C10 C5 120.45(16)
C9 C10 H10 119.8
C2 N1 H1A 108.6
C2 N1 H1B 108.6
C4 N1 C2 114.79(12)
C4 N1 H1A 108.6
C4 N1 H1B 108.6
H1A N1 H1B 107.5
C1 O1 H1C 109.5

loop_
_geom_bond_atom_site_label_1
_geom_bond_atom_site_label_2
_geom_bond_distance
C1 H1 1.0000
C1 C2 1.535(2)
C1 C5 1.514(2)
C1 O1 1.4214(19)
C2 H2 1.0000
C2 C3 1.526(2)
C2 N1 1.506(2)
C3 H3A 0.9800
C3 H3B 0.9800
C3 H3C 0.9800
C4 H4A 0.9800
C4 H4B 0.9800
C4 H4C 0.9800
C4 N1 1.490(2)
C5 C6 1.390(3)
C5 C10 1.395(3)
C6 H6 0.9500
C6 C7 1.386(3)
C7 H7 0.9500
C7 C8 1.385(3)
C8 H8 0.9500
C8 C9 1.380(3)
C9 H9 0.9500
C9 C10 1.389(2)
C10 H10 0.9500
N1 H1A 0.9100
N1 H1B 0.9100
O1 H1C 0.8400

loop_
_geom_hbond_atom_site_label_D
_geom_hbond_atom_site_label_H
_geom_hbond_atom_site_label_A
_geom_hbond_distance_DH
_geom_hbond_distance_HA
_geom_hbond_distance_DA
_geom_hbond_angle_DHA
_geom_hbond_site_symmetry_A
N1 H1A Cl1 0.91 2.28 3.1370(14) 156.8 2_655
N1 H1B Cl1 0.91 2.28 3.1688(14) 163.9 1_565
O1 H1C Cl1 0.84 2.30 3.0782(12) 153.7 .

loop_
_geom_torsion_atom_site_label_1
_geom_torsion_atom_site_label_2
_geom_torsion_atom_site_label_3
_geom_torsion_atom_site_label_4
_geom_torsion
C1 C2 N1 C4 169.31(13)
C1 C5 C6 C7 178.33(15)
C1 C5 C10 C9 -178.51(15)
C2 C1 C5 C6 -98.24(19)
C2 C1 C5 C10 80.18(17)
C3 C2 N1 C4 -66.90(18)
C5 C1 C2 C3 73.37(17)
C5 C1 C2 N1 -164.62(13)
C5 C6 C7 C8 0.1(3)
C6 C5 C10 C9 0.0(3)
C6 C7 C8 C9 0.0(3)
C7 C8 C9 C10 -0.1(3)
C8 C9 C10 C5 0.1(3)
C10 C5 C6 C7 -0.1(2)
O1 C1 C2 C3 -51.37(17)
O1 C1 C2 N1 70.65(16)
O1 C1 C5 C6 21.4(2)
O1 C1 C5 C10 -160.17(15)
